data_2225852
loop_
_publ_author_name
'Pervez, Humayun'
'Yaqub, Muhammad'
'Ramzan, Muhammad'
'Iqbal, Mohammad S.'
'Tahir, M. Nawaz'

_publ_section_title
;
 4-(2-Fluorophenyl)-1-(2-oxoindolin-3-ylidene)thiosemicarbazide
;
_journal_coeditor_code HB5381
_journal_issue 5
_journal_name_full 'Acta Crystallographica Section E'
_journal_page_first o1018
_journal_paper_doi 10.1107/S1600536810011682
_journal_volume 66
_journal_year 2010
_chemical_formula_iupac 'C15 H11 F N4 O S'
_chemical_formula_moiety 'C15 H11 F N4 O S'
_chemical_formula_sum 'C15 H11 F N4 O S'
_chemical_formula_weight 314.34
_chemical_name_systematic
;
4-(2-Fluorophenyl)-1-(2-oxoindolin-3-ylidene)thiosemicarbazide
;
_space_group_IT_number 14
_symmetry_cell_setting monoclinic
_symmetry_space_group_name_Hall '-P 2ybc'
_symmetry_space_group_name_H-M 'P 1 21/c 1'
_atom_sites_solution_hydrogens geom
_atom_sites_solution_primary direct
_atom_sites_solution_secondary difmap
_audit_creation_method SHELXL-97
_cell_angle_alpha 90
_cell_angle_beta 91.212(3)
_cell_angle_gamma 90
_cell_formula_units_Z 4
_cell_length_a 5.7646(3)
_cell_length_b 18.4939(12)
_cell_length_c 13.6772(8)
_cell_measurement_reflns_used 2626
_cell_measurement_temperature 296(2)
_cell_measurement_theta_max 25.25
_cell_measurement_theta_min 3.54
_cell_volume 1457.80(15)
_computing_cell_refinement 'SAINT (Bruker, 2007)'
_computing_data_collection 'APEX2 (Bruker, 2007)'
_computing_data_reduction 'SAINT (Bruker, 2007)'
_computing_molecular_graphics 'ORTEP-3 for Windows (Farrugia, 1997) and PLATON (Spek, 2009)'
_computing_publication_material
;
WinGX (Farrugia, 1999) and PLATON (Spek, 2009)
;
_computing_structure_refinement 'SHELXL97 (Sheldrick, 2008)'
_computing_structure_solution 'SHELXS97 (Sheldrick, 2008)'
_diffrn_ambient_temperature 296(2)
_diffrn_detector_area_resol_mean 7.80
_diffrn_measured_fraction_theta_full 0.997
_diffrn_measured_fraction_theta_max 0.997
_diffrn_measurement_device_type 'Bruker Kappa APEXII CCD'
_diffrn_measurement_method \w
_diffrn_radiation_monochromator graphite
_diffrn_radiation_source 'fine-focus sealed tube'
_diffrn_radiation_type MoK\a
_diffrn_radiation_wavelength 0.71073
_diffrn_reflns_av_R_equivalents 0.0680
_diffrn_reflns_av_sigmaI/netI 0.0700
_diffrn_reflns_limit_h_max 6
_diffrn_reflns_limit_h_min -6
_diffrn_reflns_limit_k_max 22
_diffrn_reflns_limit_k_min -21
_diffrn_reflns_limit_l_max 16
_diffrn_reflns_limit_l_min -16
_diffrn_reflns_number 11407
_diffrn_reflns_theta_full 25.25
_diffrn_reflns_theta_max 25.25
_diffrn_reflns_theta_min 3.54
_diffrn_standards_number 0
_exptl_absorpt_coefficient_mu 0.240
_exptl_absorpt_correction_T_max 0.971
_exptl_absorpt_correction_T_min 0.963
_exptl_absorpt_correction_type multi-scan
_exptl_absorpt_process_details '(SADABS; Bruker, 2005)'
_exptl_crystal_colour 'dark yellow'
_exptl_crystal_density_diffrn 1.432
_exptl_crystal_density_method 'not measured'
_exptl_crystal_description needle
_exptl_crystal_F_000 648
_exptl_crystal_size_max 0.30
_exptl_crystal_size_mid 0.14
_exptl_crystal_size_min 0.12
_refine_diff_density_max 0.153
_refine_diff_density_min -0.218
_refine_ls_goodness_of_fit_ref 0.964
_refine_ls_hydrogen_treatment constr
_refine_ls_matrix_type full
_refine_ls_number_parameters 199
_refine_ls_number_reflns 2626
_refine_ls_number_restraints 0
_refine_ls_restrained_S_all 0.964
_refine_ls_R_factor_all 0.1092
_refine_ls_R_factor_gt 0.0466
_refine_ls_shift/su_max 0.000
_refine_ls_shift/su_mean 0.000
_refine_ls_structure_factor_coef Fsqd
_refine_ls_weighting_details 'calc w=1/[\s^2^(Fo^2^)+(0.0467P)^2^] where P=(Fo^2^+2Fc^2^)/3'
_refine_ls_weighting_scheme calc
_refine_ls_wR_factor_gt 0.0925
_refine_ls_wR_factor_ref 0.1143
_reflns_number_gt 1437
_reflns_number_total 2626
_reflns_threshold_expression I>2\s(I)
_cod_data_source_file hb5381.cif
_cod_data_source_block I
_cod_original_sg_symbol_H-M 'P 21/c'
_cod_database_code 2225852
_cod_database_fobs_code 2225852

loop_
_symmetry_equiv_pos_site_id
_symmetry_equiv_pos_as_xyz
1 x,y,z
2 -x,1/2+y,1/2-z
3 -x,-y,-z
4 x,1/2-y,1/2+z

loop_
_atom_site_aniso_label
_atom_site_aniso_U_11
_atom_site_aniso_U_22
_atom_site_aniso_U_33
_atom_site_aniso_U_12
_atom_site_aniso_U_13
_atom_site_aniso_U_23
S1 0.0779(6) 0.0878(7) 0.0577(5) 0.0167(5) 0.0193(4) 0.0148(5)
F1 0.0833(14) 0.1408(19) 0.0495(10) 0.0171(13) 0.0103(9) -0.0024(11)
O1 0.0453(12) 0.0735(15) 0.0543(12) 0.0021(10) 0.0167(9) -0.0014(11)
N1 0.0398(14) 0.0640(17) 0.0610(15) 0.0076(12) 0.0148(11) -0.0042(13)
N2 0.0410(14) 0.0541(15) 0.0519(14) 0.0019(12) 0.0100(11) -0.0051(12)
N3 0.0481(14) 0.0577(16) 0.0477(14) 0.0049(12) 0.0153(11) -0.0039(12)
N4 0.0460(14) 0.0585(16) 0.0455(13) 0.0098(12) 0.0118(11) -0.0016(11)
C1 0.0397(16) 0.0486(18) 0.0544(17) -0.0033(14) 0.0127(13) -0.0092(14)
C2 0.0399(17) 0.055(2) 0.0537(18) -0.0072(15) 0.0124(13) -0.0104(15)
C3 0.0417(17) 0.0550(19) 0.0574(18) 0.0009(15) 0.0072(14) -0.0036(16)
C4 0.054(2) 0.076(2) 0.079(2) 0.0149(18) 0.0073(17) 0.0046(19)
C5 0.075(2) 0.089(3) 0.077(2) 0.017(2) 0.0008(19) 0.012(2)
C6 0.086(3) 0.090(3) 0.0564(19) 0.010(2) 0.0068(18) 0.0090(19)
C7 0.065(2) 0.077(2) 0.0558(19) 0.0075(19) 0.0142(16) -0.0024(17)
C8 0.0425(17) 0.0527(19) 0.0532(17) 0.0001(14) 0.0055(13) -0.0062(15)
C9 0.0448(17) 0.0512(18) 0.0504(16) -0.0002(15) 0.0124(13) -0.0052(14)
C10 0.0404(16) 0.0517(19) 0.0518(17) -0.0038(15) 0.0073(13) -0.0137(14)
C11 0.0508(19) 0.085(2) 0.0519(18) 0.0027(18) 0.0005(15) -0.0134(17)
C12 0.065(2) 0.131(3) 0.064(2) 0.001(2) 0.0214(18) -0.036(2)
C13 0.049(2) 0.106(3) 0.100(3) 0.008(2) 0.010(2) -0.044(2)
C14 0.053(2) 0.075(2) 0.095(3) 0.0098(18) 0.0041(18) -0.016(2)
C15 0.0504(18) 0.069(2) 0.068(2) 0.0058(17) 0.0099(15) -0.0038(17)

loop_
_atom_site_type_symbol
_atom_site_label
_atom_site_fract_x
_atom_site_fract_y
_atom_site_fract_z
_atom_site_U_iso_or_equiv
_atom_site_thermal_displace_type
_atom_site_calc_flag
_atom_site_refinement_flags
_atom_site_occupancy
S S1 0.09191(15) 0.20047(5) 0.00689(6) 0.0742(3) Uani . . 1.000
F F1 -0.0601(3) 0.14317(12) 0.37578(11) 0.0911(9) Uani . . 1.000
O O1 0.7157(3) 0.04818(11) 0.01234(13) 0.0575(8) Uani . . 1.000
N N1 0.9081(4) -0.02584(13) 0.12316(16) 0.0547(9) Uani . . 1.000
N N2 0.4000(4) 0.06836(12) 0.18384(15) 0.0489(8) Uani . . 1.000
N N3 0.3340(4) 0.10541(12) 0.10344(15) 0.0510(8) Uani . . 1.000
N N4 0.0393(3) 0.15113(12) 0.19057(14) 0.0499(8) Uani . . 1.000
C C1 0.5848(5) 0.02916(15) 0.17922(19) 0.0474(10) Uani . . 1.000
C C2 0.7385(5) 0.01971(16) 0.0932(2) 0.0494(11) Uani . . 1.000
C C3 0.8851(5) -0.04562(15) 0.2217(2) 0.0513(10) Uani . . 1.000
C C4 1.0273(5) -0.08819(17) 0.2785(2) 0.0696(12) Uani . . 1.000
C C5 0.9689(6) -0.09758(19) 0.3747(3) 0.0803(14) Uani . . 1.000
C C6 0.7757(6) -0.06518(19) 0.4128(2) 0.0774(15) Uani . . 1.000
C C7 0.6305(5) -0.02238(17) 0.3550(2) 0.0658(11) Uani . . 1.000
C C8 0.6871(4) -0.01264(15) 0.25825(19) 0.0494(10) Uani . . 1.000
C C9 0.1480(5) 0.15218(15) 0.10471(18) 0.0486(10) Uani . . 1.000
C C10 -0.1520(4) 0.19126(15) 0.22268(19) 0.0479(10) Uani . . 1.000
C C11 -0.2029(5) 0.18597(18) 0.3198(2) 0.0626(11) Uani . . 1.000
C C12 -0.3861(6) 0.2210(2) 0.3614(3) 0.0864(14) Uani . . 1.000
C C13 -0.5248(6) 0.2633(2) 0.3026(3) 0.0849(16) Uani . . 1.000
C C14 -0.4818(5) 0.26920(18) 0.2062(3) 0.0743(14) Uani . . 1.000
C C15 -0.2977(5) 0.23337(16) 0.1658(2) 0.0623(11) Uani . . 1.000
H H1 1.01726 -0.04097 0.08643 0.0657 Uiso . . 1.000
H H3 0.40914 0.09984 0.05030 0.0611 Uiso . . 1.000
H H4 1.15840 -0.10996 0.25313 0.0834 Uiso . . 1.000
H H4A 0.09573 0.12107 0.23275 0.0598 Uiso . . 1.000
H H5 1.06218 -0.12647 0.41499 0.0960 Uiso . . 1.000
H H6 0.74193 -0.07212 0.47828 0.0929 Uiso . . 1.000
H H7 0.49911 -0.00091 0.38065 0.0791 Uiso . . 1.000
H H12 -0.41496 0.21619 0.42776 0.1037 Uiso . . 1.000
H H13 -0.64912 0.28809 0.32902 0.1015 Uiso . . 1.000
H H14 -0.57770 0.29779 0.16668 0.0892 Uiso . . 1.000
H H15 -0.27161 0.23771 0.09919 0.0747 Uiso . . 1.000

loop_
_atom_type_symbol
_atom_type_description
_atom_type_scat_dispersion_real
_atom_type_scat_dispersion_imag
_atom_type_scat_source
C C 0.0033 0.0016 'International Tables Vol C Tables 4.2.6.8 and 6.1.1.4'
H H 0.0000 0.0000 'International Tables Vol C Tables 4.2.6.8 and 6.1.1.4'
F F 0.0171 0.0103 'International Tables Vol C Tables 4.2.6.8 and 6.1.1.4'
N N 0.0061 0.0033 'International Tables Vol C Tables 4.2.6.8 and 6.1.1.4'
O O 0.0106 0.0060 'International Tables Vol C Tables 4.2.6.8 and 6.1.1.4'
S S 0.1246 0.1234 'International Tables Vol C Tables 4.2.6.8 and 6.1.1.4'

loop_
_geom_angle_atom_site_label_1
_geom_angle_atom_site_label_2
_geom_angle_atom_site_label_3
_geom_angle_site_symmetry_1
_geom_angle_site_symmetry_2
_geom_angle_site_symmetry_3
_geom_angle
_geom_angle_publ_flag
C2 N1 C3 . . . 111.8(2) no
N3 N2 C1 . . . 117.8(2) no
N2 N3 C9 . . . 121.1(2) no
C9 N4 C10 . . . 130.4(2) no
C3 N1 H1 . . . 124.00 no
C2 N1 H1 . . . 124.00 no
N2 N3 H3 . . . 119.00 no
C9 N3 H3 . . . 119.00 no
C10 N4 H4A . . . 115.00 no
C9 N4 H4A . . . 115.00 no
N2 C1 C2 . . . 127.3(2) no
C2 C1 C8 . . . 106.6(2) no
N2 C1 C8 . . . 126.0(2) no
N1 C2 C1 . . . 105.8(2) no
O1 C2 N1 . . . 127.2(3) no
O1 C2 C1 . . . 127.1(3) no
N1 C3 C4 . . . 128.9(3) no
N1 C3 C8 . . . 108.9(2) no
C4 C3 C8 . . . 122.2(3) no
C3 C4 C5 . . . 117.4(3) no
C4 C5 C6 . . . 121.6(3) no
C5 C6 C7 . . . 121.1(3) no
C6 C7 C8 . . . 117.9(3) no
C1 C8 C3 . . . 106.9(2) no
C3 C8 C7 . . . 119.8(2) no
C1 C8 C7 . . . 133.3(2) no
S1 C9 N3 . . . 118.23(19) no
N3 C9 N4 . . . 112.3(2) no
S1 C9 N4 . . . 129.5(2) no
C11 C10 C15 . . . 116.6(2) no
N4 C10 C15 . . . 126.6(2) no
N4 C10 C11 . . . 116.8(2) no
C10 C11 C12 . . . 123.4(3) no
F1 C11 C10 . . . 116.5(2) no
F1 C11 C12 . . . 120.1(3) no
C11 C12 C13 . . . 118.1(4) no
C12 C13 C14 . . . 120.2(3) no
C13 C14 C15 . . . 120.8(3) no
C10 C15 C14 . . . 120.8(3) no
C3 C4 H4 . . . 121.00 no
C5 C4 H4 . . . 121.00 no
C4 C5 H5 . . . 119.00 no
C6 C5 H5 . . . 119.00 no
C5 C6 H6 . . . 119.00 no
C7 C6 H6 . . . 119.00 no
C6 C7 H7 . . . 121.00 no
C8 C7 H7 . . . 121.00 no
C11 C12 H12 . . . 121.00 no
C13 C12 H12 . . . 121.00 no
C12 C13 H13 . . . 120.00 no
C14 C13 H13 . . . 120.00 no
C13 C14 H14 . . . 120.00 no
C15 C14 H14 . . . 120.00 no
C10 C15 H15 . . . 120.00 no
C14 C15 H15 . . . 120.00 no

loop_
_geom_bond_atom_site_label_1
_geom_bond_atom_site_label_2
_geom_bond_site_symmetry_1
_geom_bond_site_symmetry_2
_geom_bond_distance
_geom_bond_publ_flag
S1 C9 . . 1.635(3) no
F1 C11 . . 1.365(4) no
O1 C2 . . 1.229(3) no
N1 C2 . . 1.348(4) no
N1 C3 . . 1.406(4) no
N2 N3 . . 1.344(3) no
N2 C1 . . 1.291(4) no
N3 C9 . . 1.378(4) no
N4 C9 . . 1.343(3) no
N4 C10 . . 1.407(3) no
N1 H1 . . 0.8600 no
N3 H3 . . 0.8600 no
N4 H4A . . 0.8600 no
C1 C8 . . 1.445(4) no
C1 C2 . . 1.498(4) no
C3 C8 . . 1.396(4) no
C3 C4 . . 1.367(4) no
C4 C5 . . 1.376(5) no
C5 C6 . . 1.377(5) no
C6 C7 . . 1.387(4) no
C7 C8 . . 1.381(4) no
C10 C15 . . 1.375(4) no
C10 C11 . . 1.370(4) no
C11 C12 . . 1.373(5) no
C12 C13 . . 1.368(5) no
C13 C14 . . 1.351(6) no
C14 C15 . . 1.377(4) no
C4 H4 . . 0.9300 no
C5 H5 . . 0.9300 no
C6 H6 . . 0.9300 no
C7 H7 . . 0.9300 no
C12 H12 . . 0.9300 no
C13 H13 . . 0.9300 no
C14 H14 . . 0.9300 no
C15 H15 . . 0.9300 no

loop_
_geom_contact_atom_site_label_1
_geom_contact_atom_site_label_2
_geom_contact_distance
_geom_contact_site_symmetry_1
_geom_contact_site_symmetry_2
_geom_contact_publ_flag
S1 C15 3.216(3) . . no
S1 C13 3.661(4) . 4_654 no
S1 C11 3.696(3) . 4_554 no
S1 C12 3.665(4) . 4_554 no
S1 H15 2.5600 . . no
S1 H13 2.8900 . 4_654 no
F1 N4 2.613(2) . . no
F1 H4A 2.2100 . . no
O1 N2 3.022(3) . . no
O1 N3 2.762(3) . . no
O1 C9 3.372(3) . 1_655 no
O1 N3 3.262(3) . 3_655 no
O1 O1 3.072(3) . 3_655 no
O1 N1 2.912(3) . 3_755 no
O1 C2 3.218(3) . 3_655 no
O1 H3 2.0800 . . no
O1 H1 2.0700 . 3_755 no
N1 O1 2.912(3) . 3_755 no
N2 O1 3.022(3) . . no
N2 N4 2.585(3) . . no
N3 O1 3.262(3) . 3_655 no
N3 O1 2.762(3) . . no
N3 C15 3.280(4) . 1_655 no
N4 C2 3.254(4) . 1_455 no
N4 F1 2.613(2) . . no
N4 N2 2.585(3) . . no
N2 H4A 2.1300 . . no
C1 C10 3.407(4) . 1_655 no
C2 N4 3.254(4) . 1_655 no
C2 C9 3.403(4) . 1_655 no
C2 O1 3.218(3) . 3_655 no
C9 C2 3.403(4) . 1_455 no
C9 C14 3.323(4) . 1_655 no
C9 O1 3.372(3) . 1_455 no
C10 C1 3.407(4) . 1_455 no
C11 S1 3.696(3) . 4_555 no
C12 S1 3.665(4) . 4_555 no
C13 S1 3.661(4) . 4_455 no
C14 C9 3.323(4) . 1_455 no
C15 N3 3.280(4) . 1_455 no
C15 S1 3.216(3) . . no
C2 H3 2.4700 . . no
C2 H3 3.0600 . 3_655 no
C2 H1 2.8800 . 3_755 no
C5 H14 3.0200 . 2_545 no
C6 H14 2.9800 . 2_545 no
C9 H15 2.8900 . . no
C14 H4 2.9600 . 2_655 no
H1 O1 2.0700 . 3_755 no
H1 C2 2.8800 . 3_755 no
H3 O1 2.0800 . . no
H3 C2 2.4700 . . no
H3 C2 3.0600 . 3_655 no
H4 C14 2.9600 . 2_645 no
H4A F1 2.2100 . . no
H4A N2 2.1300 . . no
H13 S1 2.8900 . 4_455 no
H14 C5 3.0200 . 2_555 no
H14 C6 2.9800 . 2_555 no
H15 S1 2.5600 . . no
H15 C9 2.8900 . . no

loop_
_geom_hbond_atom_site_label_D
_geom_hbond_atom_site_label_H
_geom_hbond_atom_site_label_A
_geom_hbond_site_symmetry_A
_geom_hbond_distance_DH
_geom_hbond_distance_HA
_geom_hbond_distance_DA
_geom_hbond_angle_DHA
_geom_hbond_publ_flag
N1 H1 O1 3_755 0.86 2.07 2.912(3) 164 yes
N3 H3 O1 . 0.86 2.08 2.762(3) 135 yes
N4 H4A F1 . 0.86 2.21 2.613(2) 109 yes
N4 H4A N2 . 0.86 2.13 2.585(3) 113 yes
C15 H15 S1 . 0.93 2.56 3.216(3) 128 yes

loop_
_geom_torsion_atom_site_label_1
_geom_torsion_atom_site_label_2
_geom_torsion_atom_site_label_3
_geom_torsion_atom_site_label_4
_geom_torsion_site_symmetry_1
_geom_torsion_site_symmetry_2
_geom_torsion_site_symmetry_3
_geom_torsion_site_symmetry_4
_geom_torsion
_geom_torsion_publ_flag
C3 N1 C2 O1 . . . . 177.5(3) no
C3 N1 C2 C1 . . . . -1.8(3) no
C2 N1 C3 C4 . . . . -177.2(3) no
C2 N1 C3 C8 . . . . 1.3(3) no
C1 N2 N3 C9 . . . . -175.5(3) no
N3 N2 C1 C2 . . . . 0.0(4) no
N3 N2 C1 C8 . . . . 178.0(2) no
N2 N3 C9 S1 . . . . 174.9(2) no
N2 N3 C9 N4 . . . . -4.4(4) no
C10 N4 C9 S1 . . . . -0.8(4) no
C10 N4 C9 N3 . . . . 178.3(2) no
C9 N4 C10 C11 . . . . -170.6(3) no
C9 N4 C10 C15 . . . . 11.8(4) no
N2 C1 C2 O1 . . . . 0.6(5) no
N2 C1 C2 N1 . . . . 180.0(3) no
C8 C1 C2 O1 . . . . -177.7(3) no
C8 C1 C2 N1 . . . . 1.7(3) no
N2 C1 C8 C3 . . . . -179.2(3) no
N2 C1 C8 C7 . . . . -1.5(5) no
C2 C1 C8 C3 . . . . -0.9(3) no
C2 C1 C8 C7 . . . . 176.9(3) no
N1 C3 C4 C5 . . . . 178.1(3) no
C8 C3 C4 C5 . . . . -0.2(5) no
N1 C3 C8 C1 . . . . -0.2(3) no
N1 C3 C8 C7 . . . . -178.3(3) no
C4 C3 C8 C1 . . . . 178.5(3) no
C4 C3 C8 C7 . . . . 0.3(4) no
C3 C4 C5 C6 . . . . -0.4(5) no
C4 C5 C6 C7 . . . . 0.8(5) no
C5 C6 C7 C8 . . . . -0.7(5) no
C6 C7 C8 C1 . . . . -177.4(3) no
C6 C7 C8 C3 . . . . 0.1(4) no
N4 C10 C11 F1 . . . . 1.1(4) no
N4 C10 C11 C12 . . . . -179.0(3) no
C15 C10 C11 F1 . . . . 179.0(3) no
C15 C10 C11 C12 . . . . -1.1(5) no
N4 C10 C15 C14 . . . . 179.0(3) no
C11 C10 C15 C14 . . . . 1.3(4) no
F1 C11 C12 C13 . . . . -180.0(3) no
C10 C11 C12 C13 . . . . 0.1(5) no
C11 C12 C13 C14 . . . . 0.7(5) no
C12 C13 C14 C15 . . . . -0.5(5) no
C13 C14 C15 C10 . . . . -0.6(5) no

loop_
_cod_related_entry_id
_cod_related_entry_database
_cod_related_entry_code
1 ChemSpider 6240375
